data_2204671
loop_
_publ_author_name
'Yathirajan, Hemmige S.'
'Nagaraj, Basavegowda'
'Gaonkar, Santhosh L.'
'Narasegowda, Rajenahally S.'
'Nagaraja, Padmarajaiah'
'Bolte, Michael'

_publ_section_title
;
 Mycophenolate mofetil
;
_journal_issue 12
_journal_name_full 'Acta Crystallographica Section E'
_journal_page_first o2223
_journal_page_last o2224
_journal_paper_doi 10.1107/S1600536804027539
_journal_volume 60
_journal_year 2004
_chemical_formula_iupac 'C23 H31 N O7'
_chemical_formula_moiety 'C23 H31 N O7'
_chemical_formula_sum 'C23 H31 N O7'
_chemical_formula_weight 433.49
_chemical_name_systematic
;
Morpholinoethyl
6-(4-hydroxy-6-methoxy-7-methyl-3-oxo-1,3-dihydro-2-benzofuran-5-yl)-
4-methylhex-4-enoate
;
_space_group_IT_number 14
_symmetry_cell_setting monoclinic
_symmetry_space_group_name_Hall '-P 2ybc'
_symmetry_space_group_name_H-M 'P 1 21/c 1'
_atom_sites_solution_hydrogens geom
_atom_sites_solution_primary direct
_atom_sites_solution_secondary difmap
_audit_creation_method SHELXL-97
_cell_angle_alpha 90.00
_cell_angle_beta 106.719(7)
_cell_angle_gamma 90.00
_cell_formula_units_Z 4
_cell_length_a 20.784(2)
_cell_length_b 9.3210(6)
_cell_length_c 11.9373(11)
_cell_measurement_reflns_used 20060
_cell_measurement_temperature 173(2)
_cell_measurement_theta_max 27.2
_cell_measurement_theta_min 3.6
_cell_volume 2214.8(3)
_computing_cell_refinement X-AREA
_computing_data_collection 'X-AREA (Stoe & Cie, 2001)'
_computing_data_reduction X-AREA
_computing_molecular_graphics 'XP in SHELXTL-Plus (Sheldrick, 1991)'
_computing_publication_material 'SHELXL97 and PLATON (Spek, 1990)'
_computing_structure_refinement 'SHELXL97 (Sheldrick, 1997) '
_computing_structure_solution 'SHELXS97 (Sheldrick, 1990) '
_diffrn_ambient_temperature 173(2)
_diffrn_measured_fraction_theta_full 0.997
_diffrn_measured_fraction_theta_max 0.990
_diffrn_measurement_device_type 'Stoe IPDS-II two-circle'
_diffrn_measurement_method \w
_diffrn_radiation_monochromator graphite
_diffrn_radiation_source 'fine-focus sealed tube'
_diffrn_radiation_type MoK\a
_diffrn_radiation_wavelength 0.71073
_diffrn_reflns_av_R_equivalents 0.0628
_diffrn_reflns_av_sigmaI/netI 0.0397
_diffrn_reflns_limit_h_max 27
_diffrn_reflns_limit_h_min -27
_diffrn_reflns_limit_k_max 12
_diffrn_reflns_limit_k_min -12
_diffrn_reflns_limit_l_max 15
_diffrn_reflns_limit_l_min -15
_diffrn_reflns_number 30508
_diffrn_reflns_theta_full 25.00
_diffrn_reflns_theta_max 27.85
_diffrn_reflns_theta_min 3.56
_diffrn_standards_decay_% 0
_diffrn_standards_interval_count 0
_diffrn_standards_interval_time 0
_diffrn_standards_number 0
_exptl_absorpt_coefficient_mu 0.096
_exptl_absorpt_correction_type none
_exptl_crystal_colour colourless
_exptl_crystal_density_diffrn 1.300
_exptl_crystal_density_method 'not measured'
_exptl_crystal_description plate
_exptl_crystal_F_000 928
_exptl_crystal_size_max 0.42
_exptl_crystal_size_mid 0.36
_exptl_crystal_size_min 0.22
_refine_diff_density_max 0.765
_refine_diff_density_min -0.451
_refine_ls_extinction_method none
_refine_ls_goodness_of_fit_ref 0.968
_refine_ls_hydrogen_treatment mixed
_refine_ls_matrix_type full
_refine_ls_number_parameters 287
_refine_ls_number_reflns 5213
_refine_ls_number_restraints 0
_refine_ls_restrained_S_all 0.968
_refine_ls_R_factor_all 0.0576
_refine_ls_R_factor_gt 0.0426
_refine_ls_shift/su_max 0.000
_refine_ls_shift/su_mean 0.000
_refine_ls_structure_factor_coef Fsqd
_refine_ls_weighting_details 'calc w = 1/[\s^2^(Fo^2^)+(0.078P)^2^] where P = (Fo^2^+2Fc^2^)/3'
_refine_ls_weighting_scheme calc
_refine_ls_wR_factor_gt 0.1136
_refine_ls_wR_factor_ref 0.1182
_reflns_number_gt 3770
_reflns_number_total 5213
_reflns_threshold_expression I>2\s(I)
_cod_data_source_file dn6174.cif
_cod_data_source_block I
_cod_original_sg_symbol_H-M 'P 21/c'
_cod_database_code 2204671
_cod_database_fobs_code 2204671

loop_
_symmetry_equiv_pos_as_xyz
'x, y, z'
'-x, y+1/2, -z+1/2'
'-x, -y, -z'
'x, -y-1/2, z-1/2'

loop_
_atom_site_label
_atom_site_fract_x
_atom_site_fract_y
_atom_site_fract_z
_atom_site_U_iso_or_equiv
_atom_site_adp_type
_atom_site_calc_flag
_atom_site_refinement_flags
_atom_site_occupancy
_atom_site_type_symbol
C1 0.21914(6) 0.72031(15) 0.73294(12) 0.0310(3) Uani d . 1 C
H1A 0.2102 0.7149 0.8100 0.037 Uiso calc R 1 H
H1B 0.2140 0.8216 0.7069 0.037 Uiso calc R 1 H
C2 0.29039(6) 0.67204(15) 0.74582(12) 0.0307(3) Uani d . 1 C
H2 0.3020 0.6549 0.6756 0.037 Uiso calc R 1 H
C3 0.33827(7) 0.65131(15) 0.84555(12) 0.0319(3) Uani d . 1 C
C31 0.32775(8) 0.6741(2) 0.96380(13) 0.0428(4) Uani d . 1 C
H31A 0.3390 0.7734 0.9889 0.064 Uiso calc R 1 H
H31B 0.3567 0.6084 1.0205 0.064 Uiso calc R 1 H
H31C 0.2806 0.6553 0.9591 0.064 Uiso calc R 1 H
C4 0.40887(7) 0.60491(17) 0.85139(13) 0.0358(3) Uani d . 1 C
H4A 0.4407 0.6760 0.8986 0.043 Uiso calc R 1 H
H4B 0.4179 0.5120 0.8931 0.043 Uiso calc R 1 H
C5 0.42319(7) 0.5886(2) 0.73489(14) 0.0431(4) Uani d . 1 C
H5A 0.3941 0.5119 0.6896 0.052 Uiso calc R 1 H
H5B 0.4115 0.6792 0.6904 0.052 Uiso calc R 1 H
C6 0.49534(8) 0.5526(2) 0.74653(15) 0.0459(4) Uani d . 1 C
O61 0.54019(7) 0.5477(3) 0.83489(14) 0.0972(7) Uani d . 1 O
O7 0.50465(6) 0.53661(17) 0.64248(11) 0.0566(4) Uani d . 1 O
C8 0.57230(8) 0.5151(2) 0.63496(17) 0.0481(4) Uani d . 1 C
H8A 0.5721 0.4430 0.5740 0.058 Uiso calc R 1 H
H8B 0.6015 0.4794 0.7107 0.058 Uiso calc R 1 H
C9 0.59862(8) 0.65635(19) 0.60480(16) 0.0449(4) Uani d . 1 C
H9A 0.5631 0.7044 0.5428 0.054 Uiso calc R 1 H
H9B 0.6099 0.7191 0.6746 0.054 Uiso calc R 1 H
C11 0.16846(6) 0.62932(14) 0.64612(11) 0.0259(3) Uani d . 1 C
C12 0.13834(6) 0.67517(14) 0.53124(12) 0.0266(3) Uani d . 1 C
O12 0.15805(5) 0.80533(10) 0.49810(9) 0.0327(2) Uani d . 1 O
C12' 0.11303(8) 0.92150(16) 0.49909(16) 0.0413(4) Uani d . 1 C
H12A 0.0678 0.8966 0.4504 0.062 Uiso calc R 1 H
H12B 0.1285 1.0081 0.4681 0.062 Uiso calc R 1 H
H12C 0.1120 0.9392 0.5795 0.062 Uiso calc R 1 H
C13 0.09289(6) 0.59210(14) 0.44591(11) 0.0268(3) Uani d . 1 C
C13' 0.06382(7) 0.64163(17) 0.32189(12) 0.0341(3) Uani d . 1 C
H13A 0.0564 0.5586 0.2693 0.051 Uiso calc R 1 H
H13B 0.0952 0.7082 0.3014 0.051 Uiso calc R 1 H
H13C 0.0210 0.6904 0.3141 0.051 Uiso calc R 1 H
C14 0.07939(6) 0.45816(14) 0.48251(11) 0.0256(3) Uani d . 1 C
C15 0.10803(6) 0.40935(13) 0.59536(11) 0.0254(2) Uani d . 1 C
C16 0.15297(6) 0.49251(14) 0.67874(11) 0.0261(3) Uani d . 1 C
O16 0.18282(5) 0.44898(12) 0.78920(8) 0.0340(2) Uani d . 1 O
H16 0.1759(11) 0.361(3) 0.799(2) 0.061(6) Uiso d . 1 H
C17 0.03747(7) 0.33941(15) 0.41517(12) 0.0302(3) Uani d . 1 C
H17A -0.0100 0.3698 0.3839 0.036 Uiso calc R 1 H
H17B 0.0543 0.3091 0.3492 0.036 Uiso calc R 1 H
O18 0.04378(5) 0.22420(10) 0.49888(9) 0.0332(2) Uani d . 1 O
C19 0.08544(6) 0.26392(14) 0.60427(12) 0.0286(3) Uani d . 1 C
O19 0.09833(5) 0.18398(11) 0.68731(9) 0.0380(2) Uani d . 1 O
N21 0.65803(6) 0.63762(14) 0.56474(11) 0.0371(3) Uani d . 1 N
C22 0.67696(8) 0.7741(2) 0.52345(16) 0.0467(4) Uani d . 1 C
H22A 0.6857 0.8457 0.5874 0.056 Uiso calc R 1 H
H22B 0.6395 0.8100 0.4578 0.056 Uiso calc R 1 H
C23 0.73892(9) 0.7564(2) 0.48328(15) 0.0506(4) Uani d . 1 C
H23A 0.7292 0.6890 0.4164 0.061 Uiso calc R 1 H
H23B 0.7512 0.8501 0.4562 0.061 Uiso calc R 1 H
O24 0.79382(5) 0.70349(12) 0.57480(10) 0.0413(3) Uani d . 1 O
C25 0.77590(7) 0.56914(16) 0.61392(16) 0.0409(4) Uani d . 1 C
H25A 0.8140 0.5321 0.6778 0.049 Uiso calc R 1 H
H25B 0.7665 0.4993 0.5487 0.049 Uiso calc R 1 H
C26 0.71484(7) 0.58344(17) 0.65732(14) 0.0357(3) Uani d . 1 C
H26A 0.7034 0.4887 0.6839 0.043 Uiso calc R 1 H
H26B 0.7248 0.6499 0.7248 0.043 Uiso calc R 1 H

loop_
_atom_site_aniso_label
_atom_site_aniso_U_11
_atom_site_aniso_U_22
_atom_site_aniso_U_33
_atom_site_aniso_U_12
_atom_site_aniso_U_13
_atom_site_aniso_U_23
C1 0.0247(6) 0.0337(7) 0.0325(7) -0.0013(5) 0.0050(5) -0.0064(5)
C2 0.0243(6) 0.0399(7) 0.0283(7) -0.0030(5) 0.0084(5) -0.0045(5)
C3 0.0262(6) 0.0371(7) 0.0319(7) -0.0030(5) 0.0074(5) -0.0042(6)
C31 0.0379(8) 0.0596(10) 0.0292(8) 0.0027(7) 0.0069(6) -0.0049(7)
C4 0.0254(6) 0.0474(8) 0.0325(7) 0.0003(5) 0.0052(5) -0.0004(6)
C5 0.0253(6) 0.0665(10) 0.0369(8) 0.0030(6) 0.0081(6) 0.0000(7)
C6 0.0279(7) 0.0694(11) 0.0391(8) 0.0049(7) 0.0074(6) 0.0020(8)
O61 0.0363(7) 0.204(2) 0.0490(9) 0.0275(10) 0.0078(6) 0.0071(11)
O7 0.0271(5) 0.0983(10) 0.0465(7) 0.0071(6) 0.0141(5) 0.0005(7)
C8 0.0284(7) 0.0649(10) 0.0551(10) 0.0063(7) 0.0184(7) 0.0017(8)
C9 0.0293(7) 0.0532(9) 0.0520(10) 0.0108(6) 0.0114(7) 0.0000(7)
C11 0.0210(5) 0.0302(6) 0.0268(6) 0.0012(4) 0.0074(5) -0.0043(5)
C12 0.0227(5) 0.0289(6) 0.0313(7) 0.0019(4) 0.0126(5) 0.0006(5)
O12 0.0302(5) 0.0302(5) 0.0417(6) 0.0008(4) 0.0170(4) 0.0038(4)
C12' 0.0432(8) 0.0304(7) 0.0563(10) 0.0055(6) 0.0239(7) 0.0061(7)
C13 0.0223(5) 0.0340(6) 0.0252(6) 0.0047(5) 0.0087(5) 0.0009(5)
C13' 0.0305(6) 0.0448(8) 0.0269(7) 0.0048(6) 0.0080(5) 0.0045(6)
C14 0.0210(5) 0.0323(6) 0.0242(6) 0.0025(5) 0.0075(5) -0.0031(5)
C15 0.0237(6) 0.0282(6) 0.0256(6) 0.0022(4) 0.0090(5) -0.0014(5)
C16 0.0232(5) 0.0316(6) 0.0235(6) 0.0037(4) 0.0068(5) -0.0013(5)
O16 0.0373(5) 0.0364(5) 0.0240(5) 0.0006(4) 0.0022(4) 0.0018(4)
C17 0.0275(6) 0.0354(7) 0.0273(7) -0.0005(5) 0.0072(5) -0.0046(5)
O18 0.0323(5) 0.0321(5) 0.0342(5) -0.0037(4) 0.0079(4) -0.0052(4)
C19 0.0270(6) 0.0309(6) 0.0299(7) 0.0008(5) 0.0113(5) -0.0030(5)
O19 0.0438(6) 0.0333(5) 0.0382(6) 0.0003(4) 0.0141(5) 0.0042(4)
N21 0.0269(6) 0.0461(7) 0.0374(7) 0.0026(5) 0.0078(5) -0.0003(5)
C22 0.0379(8) 0.0524(9) 0.0442(9) 0.0029(7) 0.0026(7) 0.0116(7)
C23 0.0475(9) 0.0680(11) 0.0347(9) -0.0116(8) 0.0093(7) 0.0018(8)
O24 0.0334(5) 0.0504(6) 0.0416(6) -0.0052(4) 0.0131(5) -0.0067(5)
C25 0.0297(7) 0.0386(8) 0.0567(10) -0.0001(5) 0.0159(7) -0.0105(7)
C26 0.0283(6) 0.0390(7) 0.0398(8) 0.0054(5) 0.0095(6) -0.0001(6)

loop_
_atom_type_symbol
_atom_type_description
_atom_type_scat_dispersion_real
_atom_type_scat_dispersion_imag
_atom_type_scat_source
C C 0.0033 0.0016 'International Tables Vol C Tables 4.2.6.8 and 6.1.1.4'
H H 0.0000 0.0000 'International Tables Vol C Tables 4.2.6.8 and 6.1.1.4'
N N 0.0061 0.0033 'International Tables Vol C Tables 4.2.6.8 and 6.1.1.4'
O O 0.0106 0.0060 'International Tables Vol C Tables 4.2.6.8 and 6.1.1.4'

loop_
_geom_angle_atom_site_label_1
_geom_angle_atom_site_label_2
_geom_angle_atom_site_label_3
_geom_angle
C11 C1 C2 111.86(11)
C11 C1 H1A 109.2
C2 C1 H1A 109.2
C11 C1 H1B 109.2
C2 C1 H1B 109.2
H1A C1 H1B 107.9
C3 C2 C1 126.41(13)
C3 C2 H2 116.8
C1 C2 H2 116.8
C2 C3 C31 123.16(13)
C2 C3 C4 123.37(13)
C31 C3 C4 113.47(12)
C3 C31 H31A 109.5
C3 C31 H31B 109.5
H31A C31 H31B 109.5
C3 C31 H31C 109.5
H31A C31 H31C 109.5
H31B C31 H31C 109.5
C5 C4 C3 115.58(12)
C5 C4 H4A 108.4
C3 C4 H4A 108.4
C5 C4 H4B 108.4
C3 C4 H4B 108.4
H4A C4 H4B 107.4
C6 C5 C4 113.12(13)
C6 C5 H5A 109.0
C4 C5 H5A 109.0
C6 C5 H5B 109.0
C4 C5 H5B 109.0
H5A C5 H5B 107.8
O61 C6 O7 122.69(15)
O61 C6 C5 126.60(16)
O7 C6 C5 110.53(14)
C6 O7 C8 118.81(14)
O7 C8 C9 108.62(14)
O7 C8 H8A 110.0
C9 C8 H8A 110.0
O7 C8 H8B 110.0
C9 C8 H8B 110.0
H8A C8 H8B 108.3
N21 C9 C8 111.94(13)
N21 C9 H9A 109.2
C8 C9 H9A 109.2
N21 C9 H9B 109.2
C8 C9 H9B 109.2
H9A C9 H9B 107.9
C16 C11 C12 118.51(12)
C16 C11 C1 119.53(12)
C12 C11 C1 121.89(12)
O12 C12 C11 117.71(12)
O12 C12 C13 118.13(12)
C11 C12 C13 124.01(12)
C12 O12 C12' 114.52(10)
O12 C12' H12A 109.5
O12 C12' H12B 109.5
H12A C12' H12B 109.5
O12 C12' H12C 109.5
H12A C12' H12C 109.5
H12B C12' H12C 109.5
C14 C13 C12 115.16(11)
C14 C13 C13' 122.02(12)
C12 C13 C13' 122.74(12)
C13 C13' H13A 109.5
C13 C13' H13B 109.5
H13A C13' H13B 109.5
C13 C13' H13C 109.5
H13A C13' H13C 109.5
H13B C13' H13C 109.5
C13 C14 C15 122.46(12)
C13 C14 C17 129.93(12)
C15 C14 C17 107.54(11)
C14 C15 C16 121.77(12)
C14 C15 C19 108.75(11)
C16 C15 C19 129.42(12)
O16 C16 C15 123.94(12)
O16 C16 C11 117.97(12)
C15 C16 C11 118.09(12)
C16 O16 H16 112.1(16)
O18 C17 C14 104.81(10)
O18 C17 H17A 110.8
C14 C17 H17A 110.8
O18 C17 H17B 110.8
C14 C17 H17B 110.8
H17A C17 H17B 108.9
C19 O18 C17 110.15(10)
O19 C19 O18 121.63(12)
O19 C19 C15 129.64(13)
O18 C19 C15 108.73(11)
C26 N21 C9 111.78(12)
C26 N21 C22 108.68(12)
C9 N21 C22 110.04(13)
N21 C22 C23 110.49(14)
N21 C22 H22A 109.6
C23 C22 H22A 109.6
N21 C22 H22B 109.6
C23 C22 H22B 109.6
H22A C22 H22B 108.1
O24 C23 C22 111.34(13)
O24 C23 H23A 109.4
C22 C23 H23A 109.4
O24 C23 H23B 109.4
C22 C23 H23B 109.4
H23A C23 H23B 108.0
C23 O24 C25 109.24(12)
O24 C25 C26 111.13(12)
O24 C25 H25A 109.4
C26 C25 H25A 109.4
O24 C25 H25B 109.4
C26 C25 H25B 109.4
H25A C25 H25B 108.0
N21 C26 C25 110.41(13)
N21 C26 H26A 109.6
C25 C26 H26A 109.6
N21 C26 H26B 109.6
C25 C26 H26B 109.6
H26A C26 H26B 108.1

loop_
_geom_bond_atom_site_label_1
_geom_bond_atom_site_label_2
_geom_bond_distance
C1 C11 1.5083(17)
C1 C2 1.5126(18)
C1 H1A 0.9900
C1 H1B 0.9900
C2 C3 1.328(2)
C2 H2 0.9500
C3 C31 1.504(2)
C3 C4 1.5121(19)
C31 H31A 0.9800
C31 H31B 0.9800
C31 H31C 0.9800
C4 C5 1.511(2)
C4 H4A 0.9900
C4 H4B 0.9900
C5 C6 1.504(2)
C5 H5A 0.9900
C5 H5B 0.9900
C6 O61 1.191(2)
C6 O7 1.319(2)
O7 C8 1.4483(18)
C8 C9 1.508(3)
C8 H8A 0.9900
C8 H8B 0.9900
C9 N21 1.4573(18)
C9 H9A 0.9900
C9 H9B 0.9900
C11 C16 1.3977(18)
C11 C12 1.4004(19)
C12 O12 1.3745(16)
C12 C13 1.4057(19)
O12 C12' 1.4335(17)
C12' H12A 0.9800
C12' H12B 0.9800
C12' H12C 0.9800
C13 C14 1.3779(19)
C13 C13' 1.5018(18)
C13' H13A 0.9800
C13' H13B 0.9800
C13' H13C 0.9800
C14 C15 1.3838(18)
C14 C17 1.4924(18)
C15 C16 1.3889(18)
C15 C19 1.4485(18)
C16 O16 1.3482(16)
O16 H16 0.85(2)
C17 O18 1.4469(17)
C17 H17A 0.9900
C17 H17B 0.9900
O18 C19 1.3574(17)
C19 O19 1.2070(17)
N21 C26 1.4560(19)
N21 C22 1.459(2)
C22 C23 1.507(2)
C22 H22A 0.9900
C22 H22B 0.9900
C23 O24 1.422(2)
C23 H23A 0.9900
C23 H23B 0.9900
O24 C25 1.423(2)
C25 C26 1.5083(19)
C25 H25A 0.9900
C25 H25B 0.9900
C26 H26A 0.9900
C26 H26B 0.9900

loop_
_geom_hbond_atom_site_label_D
_geom_hbond_atom_site_label_H
_geom_hbond_atom_site_label_A
_geom_hbond_site_symmetry_A
_geom_hbond_distance_DH
_geom_hbond_distance_HA
_geom_hbond_distance_DA
_geom_hbond_angle_DHA
O16 H16 O19 . 0.85(2) 2.42(2) 3.0717(15) 134(2)
O16 H16 O24 2_646 0.85(2) 2.07(2) 2.7664(15) 139(2)
C17 H17B O19 4_565 0.99 2.37 3.3205(17) 162
C22 H22B O61 4_575 0.99 2.54 3.497(3) 163

loop_
_geom_torsion_atom_site_label_1
_geom_torsion_atom_site_label_2
_geom_torsion_atom_site_label_3
_geom_torsion_atom_site_label_4
_geom_torsion
C11 C1 C2 C3 -132.89(15)
C1 C2 C3 C31 -0.1(2)
C1 C2 C3 C4 -179.06(13)
C2 C3 C4 C5 2.4(2)
C31 C3 C4 C5 -176.71(14)
C3 C4 C5 C6 175.88(14)
C4 C5 C6 O61 -6.1(3)
C4 C5 C6 O7 178.64(16)
O61 C6 O7 C8 -1.3(3)
C5 C6 O7 C8 174.17(15)
C6 O7 C8 C9 -99.3(2)
O7 C8 C9 N21 -164.46(14)
C2 C1 C11 C16 76.69(15)
C2 C1 C11 C12 -100.41(14)
C16 C11 C12 O12 -175.10(10)
C1 C11 C12 O12 2.03(17)
C16 C11 C12 C13 0.30(18)
C1 C11 C12 C13 177.43(11)
C11 C12 O12 C12' -99.90(14)
C13 C12 O12 C12' 84.43(15)
O12 C12 C13 C14 175.01(10)
C11 C12 C13 C14 -0.36(17)
O12 C12 C13 C13' -1.77(17)
C11 C12 C13 C13' -177.14(11)
C12 C13 C14 C15 0.54(17)
C13' C13 C14 C15 177.35(11)
C12 C13 C14 C17 -176.06(12)
C13' C13 C14 C17 0.8(2)
C13 C14 C15 C16 -0.69(18)
C17 C14 C15 C16 176.58(11)
C13 C14 C15 C19 -178.12(11)
C17 C14 C15 C19 -0.85(13)
C14 C15 C16 O16 -179.09(11)
C19 C15 C16 O16 -2.2(2)
C14 C15 C16 C11 0.58(17)
C19 C15 C16 C11 177.43(12)
C12 C11 C16 O16 179.30(11)
C1 C11 C16 O16 2.11(17)
C12 C11 C16 C15 -0.39(17)
C1 C11 C16 C15 -177.58(11)
C13 C14 C17 O18 178.28(12)
C15 C14 C17 O18 1.29(13)
C14 C17 O18 C19 -1.28(13)
C17 O18 C19 O19 -179.62(12)
C17 O18 C19 C15 0.80(13)
C14 C15 C19 O19 -179.48(13)
C16 C15 C19 O19 3.4(2)
C14 C15 C19 O18 0.06(14)
C16 C15 C19 O18 -177.11(12)
C8 C9 N21 C26 -65.89(18)
C8 C9 N21 C22 173.25(14)
C26 N21 C22 C23 56.54(17)
C9 N21 C22 C23 179.24(14)
N21 C22 C23 O24 -58.58(19)
C22 C23 O24 C25 58.75(18)
C23 O24 C25 C26 -58.96(17)
C9 N21 C26 C25 -178.46(13)
C22 N21 C26 C25 -56.82(16)
O24 C25 C26 N21 59.15(17)

loop_
_cod_related_entry_id
_cod_related_entry_database
_cod_related_entry_code
1 ChemSpider 4444535
